data_4517852
loop_
_publ_author_name
'Kahmann, Simon'
'Nazarenko, Olga'
'Shao, Shuyan'
'Hordiichuk, Oleh'
'Kepenekian, Mika\"el'
'Even, Jacky'
'Kovalenko, Maksym V.'
'Blake, Graeme R.'
'Loi, Maria A.'

_publ_section_title
;
 Negative Thermal Quenching in FASnI3 Perovskite Single Crystals and Thin
 Films
;
_journal_name_full 'ACS Energy Letters'
_journal_page_first 2512
_journal_page_last 2519
_journal_paper_doi 10.1021/acsenergylett.0c01166
_journal_year 2020
_chemical_formula_sum 'C2 I6 N4 Sn2'
_chemical_formula_weight 1078.84
_space_group_crystal_system tetragonal
_space_group_IT_number 127
_space_group_name_Hall '-P 4 2ab'
_space_group_name_H-M_alt 'P 4/m b m'
_audit_creation_method SHELXL-2018/3
_cell_angle_alpha 90
_cell_angle_beta 90
_cell_angle_gamma 90
_cell_formula_units_Z 1
_cell_length_a 8.8821(6)
_cell_length_b 8.8821(6)
_cell_length_c 6.2698(6)
_cell_measurement_reflns_used 9901
_cell_measurement_temperature 200(2)
_cell_measurement_theta_max 72.172
_cell_measurement_theta_min 6.486
_cell_volume 494.64(7)
_computing_structure_refinement 'SHELXL-2018/3 (Sheldrick, 2018)'
_diffrn_ambient_temperature 200(2)
_diffrn_measured_fraction_theta_full 1.000
_diffrn_measured_fraction_theta_max 0.970
_diffrn_measurement_device_type 'Bruker D8 Venture; Photon100 area detector'
_diffrn_radiation_type MoK\a
_diffrn_radiation_wavelength 0.71073
_diffrn_reflns_av_unetI/netI 0.0114
_diffrn_reflns_Laue_measured_fraction_full 1.000
_diffrn_reflns_Laue_measured_fraction_max 0.970
_diffrn_reflns_limit_h_max 7
_diffrn_reflns_limit_h_min 0
_diffrn_reflns_limit_k_max 11
_diffrn_reflns_limit_k_min 0
_diffrn_reflns_limit_l_max 7
_diffrn_reflns_limit_l_min 0
_diffrn_reflns_number 431
_diffrn_reflns_point_group_measured_fraction_full 1.000
_diffrn_reflns_point_group_measured_fraction_max 0.970
_diffrn_reflns_theta_full 25.242
_diffrn_reflns_theta_max 26.255
_diffrn_reflns_theta_min 3.244
_exptl_absorpt_coefficient_mu 11.867
_exptl_absorpt_correction_type multi-scan
_exptl_absorpt_process_details 'SAD2ABS-2014/4 - Bruker AXS area detector scaling and absorption correction'
_exptl_crystal_colour black
_exptl_crystal_density_diffrn 3.622
_exptl_crystal_description prism
_exptl_crystal_F_000 458
_exptl_crystal_size_max 0.12
_exptl_crystal_size_mid 0.06
_exptl_crystal_size_min 0.04
_exptl_transmission_factor_max 0.060779
_exptl_transmission_factor_min 0.018604
_refine_diff_density_max 1.422
_refine_diff_density_min -3.149
_refine_diff_density_rms 0.262
_refine_ls_extinction_method none
_refine_ls_goodness_of_fit_ref 1.474
_refine_ls_hydrogen_treatment undef
_refine_ls_matrix_type full
_refine_ls_number_parameters 18
_refine_ls_number_reflns 431
_refine_ls_number_restraints 1
_refine_ls_restrained_S_all 1.473
_refine_ls_R_factor_all 0.0442
_refine_ls_R_factor_gt 0.0420
_refine_ls_shift/su_max 0.000
_refine_ls_shift/su_mean 0.000
_refine_ls_structure_factor_coef Fsqd
_refine_ls_weighting_details 'w=1/[\s^2^(Fo^2^)+(0.0251P)^2^+17.2240P] where P=(Fo^2^+2Fc^2^)/3'
_refine_ls_weighting_scheme calc
_refine_ls_wR_factor_gt 0.1225
_refine_ls_wR_factor_ref 0.1233
_reflns_Friedel_coverage 0.000
_reflns_number_gt 406
_reflns_number_total 431
_reflns_threshold_expression 'I > 2\s(I)'
_cod_data_source_file nz0c01166_si_003.cif
_cod_data_source_block P4mbm
_cod_depositor_comments 'Adding full bibliography for 4517852--4517854.cif.'
_cod_original_cell_volume 494.64(9)
_cod_database_code 4517852
_shelx_shelxl_version_number 2018/3
_shelx_space_group_comment
;
The symmetry employed for this shelxl refinement is uniquely defined
by the following loop, which should always be used as a source of
symmetry information in preference to the above space-group names.
They are only intended as comments.
;

loop_
_space_group_symop_operation_xyz
'x, y, z'
'-x, -y, z'
'-y, x, z'
'y, -x, z'
'-x+1/2, y+1/2, -z'
'x+1/2, -y+1/2, -z'
'y+1/2, x+1/2, -z'
'-y+1/2, -x+1/2, -z'
'-x, -y, -z'
'x, y, -z'
'y, -x, -z'
'-y, x, -z'
'x-1/2, -y-1/2, z'
'-x-1/2, y-1/2, z'
'-y-1/2, -x-1/2, z'
'y-1/2, x-1/2, z'

loop_
_atom_site_label
_atom_site_type_symbol
_atom_site_fract_x
_atom_site_fract_y
_atom_site_fract_z
_atom_site_U_iso_or_equiv
_atom_site_adp_type
_atom_site_occupancy
_atom_site_site_symmetry_order
_atom_site_calc_flag
_atom_site_refinement_flags_posn
_atom_site_refinement_flags_adp
_atom_site_refinement_flags_occupancy
_atom_site_disorder_assembly
_atom_site_disorder_group
Sn1 Sn 0.000000 0.000000 0.500000 0.0303(7) Uani 1 8 d S T P . .
I1 I 0.2777(3) 0.2223(3) 0.500000 0.0486(9) Uani 1 4 d S T P . .
I2 I 0.000000 0.000000 0.000000 0.0499(10) Uani 1 8 d S T P . .
N1 N -0.4078(10) 0.0922(10) 0.000000 0.11(2) Uani 1 4 d DS T P . .
C1 C -0.500000 0.000000 0.000000 0.13(4) Uani 1 8 d DS T P . .

loop_
_atom_site_aniso_label
_atom_site_aniso_U_11
_atom_site_aniso_U_22
_atom_site_aniso_U_33
_atom_site_aniso_U_23
_atom_site_aniso_U_13
_atom_site_aniso_U_12
Sn1 0.0321(12) 0.0321(12) 0.0266(17) 0.000 0.000 0.000
I1 0.0424(11) 0.0424(11) 0.0608(17) 0.000 0.000 -0.0166(13)
I2 0.0627(15) 0.0627(15) 0.0243(17) 0.000 0.000 0.000
N1 0.07(2) 0.07(2) 0.19(7) 0.000 0.000 -0.02(3)
C1 0.10(5) 0.10(5) 0.17(13) 0.000 0.000 -0.03(8)

loop_
_atom_type_symbol
_atom_type_description
_atom_type_scat_dispersion_real
_atom_type_scat_dispersion_imag
_atom_type_scat_source
C C 0.0033 0.0016 'International Tables Vol C Tables 4.2.6.8 and 6.1.1.4'
I I -0.4742 1.8119 'International Tables Vol C Tables 4.2.6.8 and 6.1.1.4'
N N 0.0061 0.0033 'International Tables Vol C Tables 4.2.6.8 and 6.1.1.4'
Sn Sn -0.6537 1.4246 'International Tables Vol C Tables 4.2.6.8 and 6.1.1.4'

loop_
_geom_angle_atom_site_label_1
_geom_angle_atom_site_label_2
_geom_angle_atom_site_label_3
_geom_angle
_geom_angle_site_symmetry_1
_geom_angle_site_symmetry_3
_geom_angle_publ_flag
I2 Sn1 I2 180.0 1_556 . ?
I2 Sn1 I1 90.0 1_556 . ?
I2 Sn1 I1 90.0 . . ?
I2 Sn1 I1 90.0 1_556 9_556 ?
I2 Sn1 I1 90.0 . 9_556 ?
I1 Sn1 I1 180.0 . 9_556 ?
I2 Sn1 I1 90.0 1_556 3 ?
I2 Sn1 I1 90.0 . 3 ?
I1 Sn1 I1 90.0 . 3 ?
I1 Sn1 I1 90.0 9_556 3 ?
I2 Sn1 I1 90.0 1_556 11_556 ?
I2 Sn1 I1 90.0 . 11_556 ?
I1 Sn1 I1 90.0 . 11_556 ?
I1 Sn1 I1 90.0 9_556 11_556 ?
I1 Sn1 I1 180.0 3 11_556 ?
Sn1 I1 Sn1 167.37(12) 5_556 . ?
Sn1 I2 Sn1 180.0 1_554 . ?
N1 C1 N1 180.0(12) 9_455 . ?

loop_
_geom_bond_atom_site_label_1
_geom_bond_atom_site_label_2
_geom_bond_distance
_geom_bond_site_symmetry_2
_geom_bond_publ_flag
Sn1 I2 3.1349(3) 1_556 ?
Sn1 I2 3.1349(3) . ?
Sn1 I1 3.1595(4) . ?
Sn1 I1 3.1595(4) 9_556 ?
Sn1 I1 3.1595(4) 3 ?
Sn1 I1 3.1595(4) 11_556 ?
N1 C1 1.158(12) . ?
